data_2203228
loop_
_publ_author_name
'Riddle, Gordon B.'
'Grossie, David A.'
'Turnbull, Kenneth'

_publ_section_title
;
 A new sydnone structure: 4-(phenylamino)sydno[3,4-<i>a</i>]quinoxaline
;
_journal_issue 2
_journal_name_full 'Acta Crystallographica Section E'
_journal_page_first o258
_journal_page_last o259
_journal_paper_doi 10.1107/S1600536804000777
_journal_volume 60
_journal_year 2004
_chemical_formula_iupac 'C15 H10 N4 O2'
_chemical_formula_moiety 'C15 H10 N4 O2'
_chemical_formula_sum 'C15 H10 N4 O2'
_chemical_formula_weight 278.27
_chemical_melting_point 466
_chemical_name_systematic
;
4-(phenylamino)sydno[3,4-a]quinoxaline
;
_space_group_IT_number 15
_symmetry_cell_setting monoclinic
_symmetry_space_group_name_Hall '-C 2yc'
_symmetry_space_group_name_H-M 'C 1 2/c 1'
_atom_sites_solution_hydrogens geom
_atom_sites_solution_primary direct
_atom_sites_solution_secondary difmap
_audit_creation_method SHELXL-97
_cell_angle_alpha 90.00
_cell_angle_beta 116.20(2)
_cell_angle_gamma 90.00
_cell_formula_units_Z 8
_cell_length_a 29.427(11)
_cell_length_b 5.2611(17)
_cell_length_c 17.947(10)
_cell_measurement_reflns_used 4484
_cell_measurement_temperature 298(2)
_cell_measurement_theta_max 27.902
_cell_measurement_theta_min 2.310
_cell_volume 2493.1(19)
_computing_cell_refinement 'SAINT-Plus (Bruker, 1997--1999)'
_computing_data_collection 'SMART (Bruker, 1997--2000)'
_computing_data_reduction SAINT-Plus
_computing_molecular_graphics 'PLATON (Spek, 2003)'
_computing_publication_material 'OSAIL (McArdle, 1995)'
_computing_structure_refinement 'SHELXL97 (Sheldrick, 1997)'
_computing_structure_solution 'SHELXS97 (Sheldrick, 1997)'
_diffrn_ambient_temperature 298(2)
_diffrn_measured_fraction_theta_full 0.996
_diffrn_measured_fraction_theta_max 0.946
_diffrn_measurement_device_type 'Bruker SMART APEX CCD'
_diffrn_measurement_method '\w scans'
_diffrn_radiation_monochromator graphite
_diffrn_radiation_source 'fine-focus sealed tube'
_diffrn_radiation_type MoK\a
_diffrn_radiation_wavelength 0.71073
_diffrn_reflns_av_R_equivalents 0.0317
_diffrn_reflns_av_sigmaI/netI 0.0308
_diffrn_reflns_limit_h_max 39
_diffrn_reflns_limit_h_min -39
_diffrn_reflns_limit_k_max 6
_diffrn_reflns_limit_k_min -6
_diffrn_reflns_limit_l_max 22
_diffrn_reflns_limit_l_min -22
_diffrn_reflns_number 9886
_diffrn_reflns_theta_full 27.00
_diffrn_reflns_theta_max 28.14
_diffrn_reflns_theta_min 2.31
_diffrn_standards_decay_% 0
_diffrn_standards_number 0
_exptl_absorpt_coefficient_mu 0.103
_exptl_absorpt_correction_T_max .9796
_exptl_absorpt_correction_T_min .7999
_exptl_absorpt_correction_type multi-scan
_exptl_absorpt_process_details '(SADABS in SAINT-Plus; Bruker, 1997--1999)'
_exptl_crystal_colour yellow
_exptl_crystal_density_diffrn 1.483
_exptl_crystal_density_method 'not measured'
_exptl_crystal_description rectangle
_exptl_crystal_F_000 1152
_exptl_crystal_size_max .45
_exptl_crystal_size_mid .30
_exptl_crystal_size_min .20
_refine_diff_density_max 0.244
_refine_diff_density_min -0.205
_refine_ls_extinction_method none
_refine_ls_goodness_of_fit_ref 1.058
_refine_ls_hydrogen_treatment constr
_refine_ls_matrix_type full
_refine_ls_number_parameters 190
_refine_ls_number_reflns 2870
_refine_ls_number_restraints 0
_refine_ls_restrained_S_all 1.058
_refine_ls_R_factor_all 0.0674
_refine_ls_R_factor_gt 0.0531
_refine_ls_shift/su_max <0.001
_refine_ls_shift/su_mean <0.001
_refine_ls_structure_factor_coef Fsqd
_refine_ls_weighting_details 'calc w=1/[\s^2^(Fo^2^)+(0.0587P)^2^+1.4621P] where P=(Fo^2^+2Fc^2^)/3'
_refine_ls_weighting_scheme calc
_refine_ls_wR_factor_gt 0.1256
_refine_ls_wR_factor_ref 0.1336
_reflns_number_gt 2298
_reflns_number_total 2870
_reflns_threshold_expression I>2\s(I)
_cod_data_source_file su6069.cif
_cod_data_source_block I
_cod_original_sg_symbol_H-M 'C 2/c'
_cod_database_code 2203228

loop_
_symmetry_equiv_pos_as_xyz
'x, y, z'
'-x, y, -z+1/2'
'x+1/2, y+1/2, z'
'-x+1/2, y+1/2, -z+1/2'
'-x, -y, -z'
'x, -y, z-1/2'
'-x+1/2, -y+1/2, -z'
'x+1/2, -y+1/2, z-1/2'

loop_
_atom_site_label
_atom_site_fract_x
_atom_site_fract_y
_atom_site_fract_z
_atom_site_U_iso_or_equiv
_atom_site_adp_type
_atom_site_calc_flag
_atom_site_refinement_flags
_atom_site_occupancy
_atom_site_type_symbol
N5 0.08993(5) 0.5996(3) 0.25186(8) 0.0431(4) Uani d . 1 N
H5 0.0591 0.5849 0.2442 0.052 Uiso calc R 1 H
N4 0.14241(5) 0.8354(3) 0.21022(8) 0.0404(3) Uani d . 1 N
N3 0.05732(5) 1.1151(3) 0.10617(8) 0.0424(3) Uani d . 1 N
O1 -0.02082(5) 1.1005(3) 0.07737(8) 0.0595(4) Uani d . 1 O
O5 -0.02264(5) 0.7592(3) 0.15486(9) 0.0645(4) Uani d . 1 O
N2 0.01446(6) 1.2314(3) 0.05999(10) 0.0569(4) Uani d . 1 N
C4 0.05354(6) 0.9216(3) 0.15223(10) 0.0413(4) Uani d . 1 C
C5 0.00172(7) 0.9005(4) 0.13357(11) 0.0491(4) Uani d . 1 C
C6 0.10401(7) 1.1789(3) 0.10729(10) 0.0421(4) Uani d . 1 C
C7 0.14518(6) 1.0294(3) 0.16079(10) 0.0402(4) Uani d . 1 C
C8 0.19241(7) 1.0880(4) 0.16349(12) 0.0504(4) Uani d . 1 C
H8 0.2209 0.9955 0.1982 0.060 Uiso calc R 1 H
C9 0.19722(8) 1.2792(4) 0.11587(13) 0.0580(5) Uani d . 1 C
H9 0.2289 1.3149 0.1188 0.070 Uiso calc R 1 H
C10 0.15548(9) 1.4213(4) 0.06307(13) 0.0591(5) Uani d . 1 C
H10 0.1595 1.5499 0.0309 0.071 Uiso calc R 1 H
C11 0.10850(8) 1.3731(3) 0.05817(11) 0.0533(5) Uani d . 1 C
H11 0.0804 1.4673 0.0231 0.064 Uiso calc R 1 H
C12 0.09798(6) 0.7847(3) 0.20634(9) 0.0374(4) Uani d . 1 C
C13 0.12404(6) 0.4283(3) 0.30948(10) 0.0375(4) Uani d . 1 C
C14 0.10382(7) 0.2526(3) 0.34425(11) 0.0467(4) Uani d . 1 C
H14 0.0693 0.2557 0.3297 0.056 Uiso calc R 1 H
C15 0.13419(8) 0.0736(4) 0.39997(12) 0.0521(5) Uani d . 1 C
H15 0.1201 -0.0441 0.4224 0.062 Uiso calc R 1 H
C16 0.18531(7) 0.0687(3) 0.42242(11) 0.0517(5) Uani d . 1 C
H16 0.2059 -0.0523 0.4598 0.062 Uiso calc R 1 H
C17 0.20562(7) 0.2446(4) 0.38900(12) 0.0512(4) Uani d . 1 C
H17 0.2403 0.2427 0.4048 0.061 Uiso calc R 1 H
C18 0.17563(6) 0.4243(3) 0.33241(11) 0.0447(4) Uani d . 1 C
H18 0.1899 0.5411 0.3100 0.054 Uiso calc R 1 H

loop_
_atom_site_aniso_label
_atom_site_aniso_U_11
_atom_site_aniso_U_22
_atom_site_aniso_U_33
_atom_site_aniso_U_12
_atom_site_aniso_U_13
_atom_site_aniso_U_23
N5 0.0310(7) 0.0491(8) 0.0487(8) 0.0010(6) 0.0173(6) 0.0072(6)
N4 0.0382(7) 0.0410(7) 0.0415(7) 0.0020(6) 0.0172(6) 0.0023(6)
N3 0.0457(8) 0.0410(8) 0.0368(7) 0.0085(6) 0.0148(6) 0.0011(6)
O1 0.0454(7) 0.0748(10) 0.0558(8) 0.0185(6) 0.0199(6) 0.0104(7)
O5 0.0427(7) 0.0889(11) 0.0635(9) 0.0014(7) 0.0250(7) 0.0106(8)
N2 0.0544(9) 0.0592(10) 0.0536(9) 0.0186(8) 0.0207(8) 0.0115(8)
C4 0.0402(9) 0.0448(9) 0.0369(8) 0.0022(7) 0.0153(7) -0.0014(7)
C5 0.0414(9) 0.0628(12) 0.0398(9) 0.0098(8) 0.0150(8) 0.0005(8)
C6 0.0498(10) 0.0387(9) 0.0378(8) -0.0002(7) 0.0192(7) -0.0036(7)
C7 0.0459(9) 0.0390(9) 0.0367(8) -0.0012(7) 0.0192(7) -0.0031(7)
C8 0.0490(10) 0.0520(11) 0.0536(10) -0.0020(8) 0.0256(9) 0.0013(8)
C9 0.0623(12) 0.0566(12) 0.0633(12) -0.0108(9) 0.0352(10) 0.0005(10)
C10 0.0829(15) 0.0453(10) 0.0551(11) -0.0107(10) 0.0360(11) 0.0035(9)
C11 0.0690(13) 0.0415(10) 0.0461(10) 0.0014(9) 0.0223(9) 0.0026(8)
C12 0.0377(8) 0.0385(8) 0.0349(8) 0.0014(6) 0.0150(7) -0.0030(7)
C13 0.0377(8) 0.0359(8) 0.0369(8) -0.0003(6) 0.0147(7) -0.0029(6)
C14 0.0424(9) 0.0499(10) 0.0487(10) -0.0023(7) 0.0209(8) 0.0029(8)
C15 0.0619(12) 0.0464(10) 0.0506(10) -0.0026(8) 0.0273(9) 0.0074(8)
C16 0.0581(11) 0.0429(10) 0.0480(10) 0.0090(8) 0.0177(9) 0.0070(8)
C17 0.0416(9) 0.0495(10) 0.0578(11) 0.0056(8) 0.0175(8) 0.0037(9)
C18 0.0418(9) 0.0406(9) 0.0511(10) 0.0002(7) 0.0199(8) 0.0031(8)

loop_
_atom_type_symbol
_atom_type_description
_atom_type_scat_dispersion_real
_atom_type_scat_dispersion_imag
_atom_type_scat_source
C C 0.0033 0.0016 'International Tables Vol C Tables 4.2.6.8 and 6.1.1.4'
H H 0.0000 0.0000 'International Tables Vol C Tables 4.2.6.8 and 6.1.1.4'
N N 0.0061 0.0033 'International Tables Vol C Tables 4.2.6.8 and 6.1.1.4'
O O 0.0106 0.0060 'International Tables Vol C Tables 4.2.6.8 and 6.1.1.4'

loop_
_geom_angle_atom_site_label_1
_geom_angle_atom_site_label_2
_geom_angle_atom_site_label_3
_geom_angle
_geom_angle_publ_flag
C12 N5 C13 130.21(14) yes
C12 N5 H5 114.9 no
C13 N5 H5 114.9 no
C12 N4 C7 117.34(14) yes
N2 N3 C4 115.01(15) yes
N2 N3 C6 123.86(15) yes
C4 N3 C6 121.12(14) yes
N2 O1 C5 111.67(13) yes
N3 N2 O1 103.36(14) yes
N3 C4 C5 106.65(15) yes
N3 C4 C12 119.89(15) yes
C5 C4 C12 133.46(16) yes
O5 C5 O1 122.07(16) yes
O5 C5 C4 134.67(18) yes
O1 C5 C4 103.26(16) yes
C11 C6 N3 122.09(16) yes
C11 C6 C7 123.21(17) yes
N3 C6 C7 114.70(15) yes
N4 C7 C8 118.66(15) yes
N4 C7 C6 125.11(15) yes
C8 C7 C6 116.22(16) yes
C9 C8 C7 120.96(18) yes
C9 C8 H8 119.5 no
C7 C8 H8 119.5 no
C8 C9 C10 121.12(19) yes
C8 C9 H9 119.4 no
C10 C9 H9 119.4 no
C11 C10 C9 120.43(18) yes
C11 C10 H10 119.8 no
C9 C10 H10 119.8 no
C10 C11 C6 118.05(18) yes
C10 C11 H11 121.0 no
C6 C11 H11 121.0 no
N4 C12 N5 123.44(14) yes
N4 C12 C4 121.77(15) yes
N5 C12 C4 114.78(14) yes
C18 C13 C14 119.15(15) yes
C18 C13 N5 124.14(15) yes
C14 C13 N5 116.71(15) yes
C15 C14 C13 120.81(17) yes
C15 C14 H14 119.6 no
C13 C14 H14 119.6 no
C16 C15 C14 120.06(17) yes
C16 C15 H15 120.0 no
C14 C15 H15 120.0 no
C17 C16 C15 119.33(17) yes
C17 C16 H16 120.3 no
C15 C16 H16 120.3 no
C16 C17 C18 121.42(17) yes
C16 C17 H17 119.3 no
C18 C17 H17 119.3 no
C17 C18 C13 119.22(16) yes
C17 C18 H18 120.4 no
C13 C18 H18 120.4 no

loop_
_geom_bond_atom_site_label_1
_geom_bond_atom_site_label_2
_geom_bond_distance
_geom_bond_publ_flag
N5 C12 1.357(2) yes
N5 C13 1.405(2) yes
N5 H5 0.8600 no
N4 C12 1.306(2) yes
N4 C7 1.378(2) yes
N3 N2 1.315(2) yes
N3 C4 1.347(2) yes
N3 C6 1.406(2) yes
O1 N2 1.391(2) yes
O1 C5 1.405(2) yes
O5 C5 1.206(2) yes
C4 C5 1.414(2) yes
C4 C12 1.432(2) yes
C6 C11 1.393(2) yes
C6 C7 1.408(2) yes
C7 C8 1.404(2) yes
C8 C9 1.367(3) yes
C8 H8 0.9300 no
C9 C10 1.392(3) yes
C9 H9 0.9300 no
C10 C11 1.370(3) yes
C10 H10 0.9300 no
C11 H11 0.9300 no
C13 C18 1.387(2) yes
C13 C14 1.388(2) yes
C14 C15 1.377(3) yes
C14 H14 0.9300 no
C15 C16 1.375(3) yes
C15 H15 0.9300 no
C16 C17 1.375(3) yes
C16 H16 0.9300 no
C17 C18 1.383(2) yes
C17 H17 0.9300 no
C18 H18 0.9300 no

loop_
_geom_hbond_atom_site_label_D
_geom_hbond_atom_site_label_H
_geom_hbond_atom_site_label_A
_geom_hbond_distance_DH
_geom_hbond_distance_HA
_geom_hbond_distance_DA
_geom_hbond_angle_DHA
_geom_hbond_publ_flag
N5 H5 O5 0.86 2.41 3.101(3) 138 yes
C18 H18 N4 0.93 2.31 2.924(3) 123 yes

loop_
_geom_torsion_atom_site_label_1
_geom_torsion_atom_site_label_2
_geom_torsion_atom_site_label_3
_geom_torsion_atom_site_label_4
_geom_torsion
_geom_torsion_publ_flag
C4 N3 N2 O1 -0.23(19) no
C6 N3 N2 O1 178.25(14) no
C5 O1 N2 N3 -1.18(18) no
N2 N3 C4 C5 1.5(2) no
C6 N3 C4 C5 -177.02(14) no
N2 N3 C4 C12 -178.58(15) no
C6 N3 C4 C12 2.9(2) no
N2 O1 C5 O5 -177.85(17) no
N2 O1 C5 C4 2.02(19) no
N3 C4 C5 O5 177.8(2) no
C12 C4 C5 O5 -2.1(4) no
N3 C4 C5 O1 -2.03(18) no
C12 C4 C5 O1 178.07(17) no
N2 N3 C6 C11 -0.4(3) no
C4 N3 C6 C11 177.94(15) no
N2 N3 C6 C7 -179.66(15) no
C4 N3 C6 C7 -1.3(2) no
C12 N4 C7 C8 -179.88(15) no
C12 N4 C7 C6 0.8(2) no
C11 C6 C7 N4 -179.84(16) no
N3 C6 C7 N4 -0.6(2) no
C11 C6 C7 C8 0.8(2) no
N3 C6 C7 C8 -179.97(15) no
N4 C7 C8 C9 -179.81(16) no
C6 C7 C8 C9 -0.4(3) no
C7 C8 C9 C10 -0.2(3) no
C8 C9 C10 C11 0.4(3) no
C9 C10 C11 C6 0.0(3) no
N3 C6 C11 C10 -179.74(16) no
C7 C6 C11 C10 -0.6(3) no
C7 N4 C12 N5 -179.72(14) no
C7 N4 C12 C4 0.9(2) no
C13 N5 C12 N4 -0.4(3) no
C13 N5 C12 C4 179.03(15) no
N3 C4 C12 N4 -2.8(2) no
C5 C4 C12 N4 177.13(18) no
N3 C4 C12 N5 177.80(14) no
C5 C4 C12 N5 -2.3(3) no
C12 N5 C13 C18 1.7(3) no
C12 N5 C13 C14 -177.72(16) no
C18 C13 C14 C15 -0.9(3) no
N5 C13 C14 C15 178.57(16) no
C13 C14 C15 C16 0.6(3) no
C14 C15 C16 C17 0.3(3) no
C15 C16 C17 C18 -0.9(3) no
C16 C17 C18 C13 0.6(3) no
C14 C13 C18 C17 0.3(2) no
N5 C13 C18 C17 -179.10(16) no
